data_1538100
loop_
_publ_author_name
'Haupt, H.J.'
'Goetze, A.'
'Floerke, U.'

_publ_section_title
;
 Trigonal-bipyramidale Heterometallatomcluster vom Typ closo-Fe3 (C O)9
 (mue-M Re (C O)5)2 (M= Ge, Sn)
;
_journal_name_full 'Zeitschrift fuer Anorganische und Allgemeine Chemie'
_journal_page_first 82
_journal_page_last 90
_journal_volume 557
_journal_year 1988
_chemical_formula_sum 'C10 Cl2 O10 Re2 Sn'
_chemical_name_systematic '(Re (C O)5)2 Sn Cl2'
_space_group_IT_number 14
_symmetry_space_group_name_Hall '-P 2yn'
_symmetry_space_group_name_H-M 'P 1 21/n 1'
_cell_angle_alpha 90
_cell_angle_beta 101.91
_cell_angle_gamma 90
_cell_formula_units_Z 4
_cell_length_a 10.856
_cell_length_b 12.38
_cell_length_c 14.325
_cell_volume 1883.796
_citation_journal_id_ASTM ZAACAB
_cod_data_source_file Haupt_ZAACAB_1988_1953.cif
_cod_data_source_block C10Cl2O10Re2Sn1
_cod_original_sg_symbol_Hall '-P 2ybc (x-z,y,z)'
_cod_original_formula_sum 'C10 Cl2 O10 Re2 Sn1'
_cod_database_code 1538100

loop_
_symmetry_equiv_pos_as_xyz
x,y,z
-x+1/2,y+1/2,-z+1/2
-x,-y,-z
x-1/2,-y-1/2,z-1/2

loop_
_atom_site_label
_atom_site_type_symbol
_atom_site_fract_x
_atom_site_fract_y
_atom_site_fract_z
_atom_site_occupancy
_atom_site_U_iso_or_equiv
C3 C+2 0.1896 0.0892 0.2548 1 0.0
O2 O-2 0.2771 0.401 0.4822 1 0.0
Re1 Re 0.2243 0.2085 0.3424 1 0.0
Re2 Re 0.6719 0.3219 0.3421 1 0.0
O1 O-2 0.0448 0.3467 0.2003 1 0.0
C4 C+2 0.1379 0.1942 0.4153 1 0.0
Sn1 Sn+2 0.4281 0.2584 0.2604 1 0.0
C5 C+2 0.3394 0.1243 0.4309 1 0.0
Cl1 Cl-1 0.3564 0.3614 0.1186 1 0.0
O4 O-2 0.0165 0.1329 0.4309 1 0.0
O3 O-2 0.1738 0.0188 0.1968 1 0.0
Cl2 Cl-1 0.4678 0.0978 0.1775 1 0.0
O9 O-2 0.943 0.3784 0.4328 1 0.0
O8 O-2 0.7238 0.0743 0.3806 1 0.0
O7 O-2 0.721 0.2945 0.1347 1 0.0
C10 C+2 0.6194 0.4794 0.299 1 0.0
C9 C+2 0.8348 0.3547 0.3961 1 0.0
C7 C+2 0.7091 0.3104 0.2219 1 0.0
C1 C+2 0.1163 0.294 0.2548 1 0.0
C6 C+2 0.6194 0.3303 0.4447 1 0.0
C8 C+2 0.721 0.1688 0.3897 1 0.0
C2 C+2 0.2638 0.3239 0.4305 1 0.0
O6 O-2 0.5768 0.3391 0.5221 1 0.0
O10 O-2 0.5987 0.5686 0.2924 1 0.0
O5 O-2 0.4146 0.0819 0.49 1 0.0
